data_1502932
loop_
_publ_author_name
'Dunet, Julie'
'Lebeuf, Rapha\"el'
'Bose, Gopal'
'Robert, Fr\'ed\'eric'
'Landais, Yannick'

_publ_section_title
;
 Straightforward assembly of the octahydroisoquinoline core of morphinan
 alkaloids.
;
_journal_issue 10
_journal_name_full 'Organic letters'
_journal_page_first 2178
_journal_page_last 2181
_journal_paper_doi 10.1021/ol1004627
_journal_volume 12
_journal_year 2010
_chemical_formula_sum 'C22 H25 N O4'
_chemical_formula_weight 367.43
_chemical_name_systematic
; 
 ? 
;
_space_group_IT_number 2
_symmetry_cell_setting triclinic
_symmetry_space_group_name_Hall '-P 1'
_symmetry_space_group_name_H-M 'P -1'
_atom_sites_solution_hydrogens geom
_atom_sites_solution_primary direct
_atom_sites_solution_secondary difmap
_audit_creation_method SHELXL-97
_cell_angle_alpha 70.89
_cell_angle_beta 80.85
_cell_angle_gamma 72.13
_cell_formula_units_Z 4
_cell_length_a 10.652
_cell_length_b 12.569
_cell_length_c 15.424
_cell_measurement_temperature 213(2)
_cell_volume 1853.163
_computing_structure_refinement 'SHELXL-97 (Sheldrick, 1997)'
_computing_structure_solution 'SHELXS-97 (Sheldrick, 1990)'
_diffrn_ambient_temperature 213(2)
_diffrn_measured_fraction_theta_full 0.917
_diffrn_measured_fraction_theta_max 0.917
_diffrn_radiation_monochromator 'Helios optics'
_diffrn_radiation_source 'rotating anode'
_diffrn_radiation_type CuK\a
_diffrn_radiation_wavelength 1.54178
_diffrn_reflns_av_R_equivalents 0.1223
_diffrn_reflns_av_sigmaI/netI 0.0653
_diffrn_reflns_limit_h_max 12
_diffrn_reflns_limit_h_min -12
_diffrn_reflns_limit_k_max 15
_diffrn_reflns_limit_k_min -15
_diffrn_reflns_limit_l_max 18
_diffrn_reflns_limit_l_min -16
_diffrn_reflns_number 25717
_diffrn_reflns_theta_full 72.48
_diffrn_reflns_theta_max 72.48
_diffrn_reflns_theta_min 3.04
_exptl_absorpt_coefficient_mu 0.730
_exptl_absorpt_correction_type none
_exptl_crystal_colour colorless
_exptl_crystal_density_diffrn 1.317
_exptl_crystal_density_method 'not measured'
_exptl_crystal_description needles
_exptl_crystal_F_000 784
_exptl_crystal_size_max 0.20
_exptl_crystal_size_mid 0.20
_exptl_crystal_size_min 0.20
_refine_diff_density_max 0.525
_refine_diff_density_min -0.459
_refine_diff_density_rms 0.131
_refine_ls_extinction_coef 0.0000
_refine_ls_extinction_expression Fc^*^=kFc[1+0.001xFc^2^\l^3^/sin(2\q)]^-1/4^
_refine_ls_extinction_method SHELXL
_refine_ls_goodness_of_fit_ref 1.147
_refine_ls_hydrogen_treatment mixed
_refine_ls_matrix_type full
_refine_ls_number_parameters 770
_refine_ls_number_reflns 6737
_refine_ls_number_restraints 0
_refine_ls_restrained_S_all 1.147
_refine_ls_R_factor_all 0.0888
_refine_ls_R_factor_gt 0.0735
_refine_ls_shift/su_max 0.082
_refine_ls_shift/su_mean 0.025
_refine_ls_structure_factor_coef Fsqd
_refine_ls_weighting_details 'calc w=1/[\s^2^(Fo^2^)+(0.2000P)^2^+0.0000P] where P=(Fo^2^+2Fc^2^)/3'
_refine_ls_weighting_scheme calc
_refine_ls_wR_factor_gt 0.2190
_refine_ls_wR_factor_ref 0.2611
_reflns_number_gt 6260
_reflns_number_total 6737
_reflns_threshold_expression >2sigma(I)
_cod_data_source_file ol1004627_si_005.cif
_cod_data_source_block jd598
_cod_original_cell_volume 1853.2
_cod_original_sg_symbol_H-M P-1
_cod_database_code 1502932

loop_
_symmetry_equiv_pos_as_xyz
'x, y, z'
'-x, -y, -z'

loop_
_atom_site_label
_atom_site_type_symbol
_atom_site_fract_x
_atom_site_fract_y
_atom_site_fract_z
_atom_site_U_iso_or_equiv
_atom_site_adp_type
_atom_site_occupancy
_atom_site_symmetry_multiplicity
_atom_site_calc_flag
_atom_site_refinement_flags
O1 O 0.51866(14) 0.73923(13) 0.07659(10) 0.0452(6) Uani 0.94(2) 1 d P
O4 O -0.04806(16) 0.64949(19) 0.38560(14) 0.0650(8) Uani 0.94(2) 1 d P
O5 O 0.17421(15) 0.88938(12) 0.19066(10) 0.0459(6) Uani 0.96(2) 1 d P
O7 O 0.0168(2) 0.84480(19) 0.57353(13) 0.0723(9) Uani 0.95(2) 1 d P
N113 N 0.11067(17) 0.80455(16) 0.44191(12) 0.0466(7) Uani 0.98(2) 1 d P
C111 C 0.2915(2) 0.62588(18) 0.47814(14) 0.0397(9) Uani 0.96(2) 1 d P
C109 C 0.30588(17) 0.61457(16) 0.38069(13) 0.0387(7) Uani 1.00(2) 1 d .
C106 C 0.52576(18) 0.72276(14) 0.16858(13) 0.0367(7) Uani 0.97(2) 1 d P
C107 C 0.42231(18) 0.68603(15) 0.22495(14) 0.0362(8) Uani 0.96(2) 1 d P
C108 C 0.41569(16) 0.66608(14) 0.31949(12) 0.0347(7) Uani 0.99(2) 1 d P
C112 C 0.2408(2) 0.7529(2) 0.47870(16) 0.0437(9) Uani 0.94(2) 1 d P
C110 C 0.16825(17) 0.67663(17) 0.33968(14) 0.0369(8) Uani 0.97(2) 1 d P
C3 C 0.51837(19) 0.68056(16) 0.35651(15) 0.0380(8) Uani 0.94(2) 1 d P
C4 C 0.62735(18) 0.73725(15) 0.20549(15) 0.0405(9) Uani 0.96(2) 1 d P
C5 C 0.3496(2) 0.48463(17) 0.38308(16) 0.0425(9) Uani 0.98(2) 1 d P
C6 C 0.15714(19) 0.89400(18) 0.27898(14) 0.0412(8) Uani 0.94(2) 1 d P
C7 C 0.0693(2) 0.6026(2) 0.37511(14) 0.0440(9) Uani 0.93(2) 1 d P
C8 C 0.10366(19) 0.80108(18) 0.34826(13) 0.0416(8) Uani 0.96(2) 1 d P
C11 C 0.6232(2) 0.71463(16) 0.30017(15) 0.0442(9) Uani 0.99(2) 1 d P
C13 C 0.2179(2) 0.98478(19) 0.13858(17) 0.0506(10) Uani 0.94(2) 1 d P
C19 C 0.0052(2) 0.8497(2) 0.49415(16) 0.0538(10) Uani 0.95(2) 1 d P
C22 C 0.1860(2) 0.9900(2) 0.28263(17) 0.0505(10) Uani 0.96(2) 1 d P
C23 C 0.6192(3) 0.7798(2) 0.0142(2) 0.0536(14) Uani 0.93(3) 1 d P
C25 C 0.2499(2) 0.4165(2) 0.43317(17) 0.0484(10) Uani 0.95(2) 1 d P
C28 C 0.1200(2) 0.4746(2) 0.38612(17) 0.0501(10) Uani 0.93(2) 1 d P
C29 C 0.2257(3) 1.0479(2) 0.19085(18) 0.0568(11) Uani 0.96(2) 1 d P
C30 C -0.1248(3) 0.9072(3) 0.4514(2) 0.0717(14) Uani 0.94(2) 1 d P
H30A H -0.1861 0.9474 0.4907 0.108 Uiso 1.00(8) 1 calc R
H30B H -0.1588 0.8488 0.4434 0.108 Uiso 0.99(9) 1 calc PR
H30C H -0.1130 0.9622 0.3927 0.108 Uiso 1.00(9) 1 calc R
O2 O 0.15702(18) 0.61052(14) 0.15445(10) 0.0511(7) Uani 0.93(2) 1 d P
O3 O 0.15423(14) 0.95853(11) -0.18510(10) 0.0414(6) Uani 0.94(2) 1 d P
O6 O -0.07728(15) 0.67390(14) -0.08044(12) 0.0515(7) Uani 0.93(2) 1 d P
O8 O 0.41878(16) 0.95568(14) -0.38057(12) 0.0542(7) Uani 0.95(2) 1 d P
N100 N 0.16341(16) 0.68315(14) -0.00026(11) 0.0401(7) Uani 0.97(2) 1 d P
C105 C 0.4513(2) 0.84882(17) -0.31542(14) 0.0425(8) Uani 0.98(2) 1 d P
C102 C 0.00187(17) 0.67059(15) -0.14592(15) 0.0404(8) Uani 0.97(2) 1 d P
C100 C 0.1087(2) 0.68512(17) 0.08531(14) 0.0402(8) Uani 0.95(2) 1 d P
C103 C 0.36587(17) 0.68949(15) -0.21382(13) 0.0348(7) Uani 0.97(2) 1 d P
C101 C 0.25080(17) 0.63361(14) -0.17772(13) 0.0340(7) Uani 0.96(2) 1 d P
C104 C 0.34929(18) 0.79536(16) -0.28362(14) 0.0391(8) Uani 0.98(2) 1 d P
C1 C 0.11796(16) 0.72476(15) -0.16279(13) 0.0333(7) Uani 0.96(2) 1 d P
C2 C 0.19183(18) 0.86510(15) -0.10885(13) 0.0367(7) Uani 0.96(2) 1 d P
C9 C 0.2828(2) 0.59026(18) -0.00845(16) 0.0434(9) Uani 0.97(2) 1 d P
C10 C -0.0130(2) 0.7820(2) 0.09375(17) 0.0548(10) Uani 0.94(2) 1 d P
H10A H -0.0431 0.7705 0.1573 0.082 Uiso 0.95(7) 1 calc PR
H10B H -0.0811 0.7815 0.0600 0.082 Uiso 1.00(7) 1 calc R
H10C H 0.0076 0.8559 0.0693 0.082 Uiso 1.00(7) 1 calc R
C12 C 0.11601(18) 0.77528(15) -0.08363(13) 0.0366(8) Uani 0.97(2) 1 d P
C14 C 0.49261(18) 0.63378(18) -0.18195(16) 0.0425(8) Uani 0.96(2) 1 d P
C15 C 0.23668(19) 0.57991(17) -0.25178(15) 0.0387(9) Uani 0.95(2) 1 d P
C16 C 0.5752(2) 0.7940(2) -0.28168(17) 0.0492(10) Uani 0.95(2) 1 d P
C17 C 0.3257(2) 0.97926(18) -0.13179(18) 0.0507(10) Uani 0.96(2) 1 d P
C18 C 0.27479(19) 0.54011(15) -0.08427(14) 0.0379(8) Uani 0.93(2) 1 d P
C20 C 0.2393(2) 1.02616(19) -0.19748(18) 0.0462(10) Uani 0.92(2) 1 d P
C21 C 0.5947(2) 0.6862(2) -0.21541(18) 0.0539(10) Uani 1.00(3) 1 d .
C24 C 0.1208(2) 0.5261(2) -0.23091(18) 0.0467(10) Uani 0.95(2) 1 d P
C26 C 0.2940(2) 0.8753(2) -0.07371(18) 0.0429(10) Uani 0.92(2) 1 d P
C27 C -0.0090(2) 0.6166(2) -0.21692(19) 0.0471(10) Uani 0.94(2) 1 d P
C31 C 0.5057(3) 1.0273(3) -0.3969(3) 0.0564(16) Uani 0.87(3) 1 d P
H11A H 0.226(3) 0.584(2) 0.5204(17) 0.046(11) Uiso 1.00(10) 1 d .
H11B H 0.370(3) 0.592(2) 0.5086(18) 0.041(10) Uiso 0.92(10) 1 d P
H107 H 0.361(3) 0.672(2) 0.1964(18) 0.037(11) Uiso 0.85(10) 1 d P
H11C H 0.242(2) 0.763(2) 0.5356(19) 0.045(11) Uiso 0.97(10) 1 d P
H11D H 0.304(3) 0.796(2) 0.4412(19) 0.040(11) Uiso 0.86(9) 1 d P
H110 H 0.176(3) 0.686(3) 0.272(2) 0.068(14) Uiso 1.00(11) 1 d .
H3 H 0.518(3) 0.665(2) 0.424(2) 0.037(11) Uiso 0.84(9) 1 d P
H4 H 0.691(4) 0.768(3) 0.166(2) 0.076(15) Uiso 1.00(12) 1 d .
H5A H 0.371(2) 0.4772(19) 0.3199(17) 0.032(9) Uiso 0.92(9) 1 d P
H5B H 0.436(3) 0.446(2) 0.4133(17) 0.040(10) Uiso 0.94(10) 1 d P
H8 H 0.010(2) 0.8147(17) 0.3398(14) 0.027(8) Uiso 0.94(9) 1 d P
H11 H 0.694(3) 0.723(2) 0.3277(17) 0.033(10) Uiso 0.89(10) 1 d P
H13 H 0.231(3) 0.991(3) 0.071(2) 0.071(15) Uiso 1.00(12) 1 d .
H22 H 0.167(3) 1.014(3) 0.335(3) 0.043(14) Uiso 0.70(10) 1 d P
H23A H 0.591(3) 0.791(2) -0.043(3) 0.052(12) Uiso 0.95(11) 1 d P
H23B H 0.708(4) 0.728(3) 0.027(2) 0.068(15) Uiso 0.93(12) 1 d P
H23C H 0.625(4) 0.851(4) 0.021(3) 0.09(2) Uiso 1.00(14) 1 d .
H25A H 0.236(3) 0.412(2) 0.497(2) 0.047(11) Uiso 0.93(10) 1 d P
H25B H 0.285(4) 0.335(3) 0.432(2) 0.061(17) Uiso 0.81(11) 1 d P
H28A H 0.139(3) 0.462(3) 0.322(2) 0.056(14) Uiso 0.88(11) 1 d P
H28B H 0.049(4) 0.436(3) 0.416(3) 0.095(19) Uiso 1.00(13) 1 d .
H29 H 0.251(4) 1.120(4) 0.172(3) 0.061(19) Uiso 0.71(11) 1 d P
H104 H 0.262(3) 0.839(2) -0.312(2) 0.053(12) Uiso 0.94(10) 1 d P
H1 H 0.098(3) 0.791(2) -0.2237(19) 0.044(11) Uiso 0.94(10) 1 d P
H9A H 0.297(3) 0.535(3) 0.049(3) 0.050(13) Uiso 0.82(10) 1 d P
H9B H 0.359(2) 0.630(2) -0.0218(16) 0.030(10) Uiso 0.86(9) 1 d P
H12 H 0.024(2) 0.8153(19) -0.0708(16) 0.026(9) Uiso 0.84(9) 1 d P
H14 H 0.507(2) 0.557(2) -0.1278(17) 0.038(10) Uiso 0.93(9) 1 d P
H15A H 0.225(3) 0.642(3) -0.313(2) 0.071(14) Uiso 1.00(12) 1 d .
H15B H 0.321(3) 0.518(2) -0.2571(18) 0.053(12) Uiso 1.00(10) 1 d .
H16 H 0.647(4) 0.834(3) -0.301(3) 0.10(2) Uiso 1.00(14) 1 d .
H17 H 0.394(3) 1.005(2) -0.1199(18) 0.034(11) Uiso 0.79(9) 1 d P
H18A H 0.201(3) 0.504(2) -0.0696(19) 0.029(11) Uiso 0.71(8) 1 d P
H18B H 0.355(3) 0.480(2) -0.0907(16) 0.044(10) Uiso 1.00(10) 1 d .
H20 H 0.225(3) 1.091(3) -0.249(2) 0.040(11) Uiso 0.82(10) 1 d P
H21 H 0.687(4) 0.639(3) -0.192(2) 0.083(16) Uiso 1.00(12) 1 d .
H24A H 0.139(3) 0.456(3) -0.177(2) 0.064(13) Uiso 1.00(12) 1 d .
H24B H 0.121(3) 0.496(3) -0.289(2) 0.073(16) Uiso 1.00(12) 1 d .
H26 H 0.333(4) 0.820(3) -0.025(3) 0.074(15) Uiso 1.00(13) 1 d .
H27A H -0.028(3) 0.684(3) -0.275(2) 0.065(13) Uiso 1.00(11) 1 d .
H27B H -0.088(3) 0.582(2) -0.1988(19) 0.061(13) Uiso 1.00(11) 1 d .
H31A H 0.463(5) 1.100(5) -0.434(4) 0.12(3) Uiso 1.00(15) 1 d .
H31B H 0.588(3) 1.000(2) -0.430(2) 0.061(13) Uiso 1.00(11) 1 d P
H31C H 0.530(3) 1.029(3) -0.345(3) 0.064(15) Uiso 0.93(12) 1 d P

loop_
_atom_site_aniso_label
_atom_site_aniso_U_11
_atom_site_aniso_U_22
_atom_site_aniso_U_33
_atom_site_aniso_U_23
_atom_site_aniso_U_13
_atom_site_aniso_U_12
O1 0.0345(8) 0.0583(9) 0.0367(10) -0.0078(7) 0.0090(6) -0.0164(6)
O4 0.0324(10) 0.0961(15) 0.0684(14) -0.0246(10) 0.0104(8) -0.0268(8)
O5 0.0489(9) 0.0486(9) 0.0326(10) -0.0090(6) 0.0024(6) -0.0085(6)
O7 0.0752(14) 0.0872(15) 0.0411(13) -0.0268(10) 0.0102(9) -0.0019(10)
N113 0.0392(10) 0.0612(12) 0.0338(11) -0.0166(8) 0.0048(7) -0.0068(7)
C111 0.0347(13) 0.0518(13) 0.0304(13) -0.0095(9) -0.0009(8) -0.0118(8)
C109 0.0324(10) 0.0480(11) 0.0358(12) -0.0112(8) 0.0031(7) -0.0153(7)
C106 0.0318(10) 0.0331(10) 0.0370(13) -0.0048(7) 0.0049(7) -0.0068(6)
C107 0.0282(11) 0.0398(10) 0.0381(13) -0.0100(8) 0.0018(7) -0.0095(7)
C108 0.0287(10) 0.0355(10) 0.0373(12) -0.0096(7) 0.0029(7) -0.0089(6)
C112 0.0412(13) 0.0568(14) 0.0337(15) -0.0186(10) -0.0003(8) -0.0097(9)
C110 0.0297(11) 0.0527(12) 0.0261(12) -0.0077(8) 0.0040(7) -0.0155(7)
C3 0.0346(11) 0.0389(11) 0.0394(15) -0.0084(8) -0.0032(8) -0.0116(7)
C4 0.0311(11) 0.0354(11) 0.0509(15) -0.0078(8) 0.0067(8) -0.0132(7)
C5 0.0398(13) 0.0457(12) 0.0423(15) -0.0098(9) 0.0041(8) -0.0191(8)
C6 0.0337(11) 0.0487(12) 0.0329(13) -0.0110(9) -0.0004(8) -0.0015(7)
C7 0.0338(12) 0.0720(15) 0.0290(13) -0.0101(10) 0.0025(8) -0.0258(10)
C8 0.0304(12) 0.0586(13) 0.0301(12) -0.0120(9) 0.0009(7) -0.0069(8)
C11 0.0358(12) 0.0439(11) 0.0549(16) -0.0128(9) -0.0024(9) -0.0161(8)
C13 0.0561(15) 0.0442(13) 0.0363(16) -0.0028(9) 0.0048(9) -0.0061(9)
C19 0.0517(14) 0.0577(14) 0.0398(16) -0.0151(10) 0.0122(10) -0.0046(10)
C22 0.0515(14) 0.0537(14) 0.0420(16) -0.0132(10) 0.0003(9) -0.0109(9)
C23 0.0516(18) 0.0598(17) 0.044(2) -0.0102(11) 0.0194(12) -0.0252(12)
C25 0.0533(15) 0.0530(15) 0.0416(17) -0.0076(9) 0.0039(10) -0.0286(10)
C28 0.0496(15) 0.0647(15) 0.0432(17) -0.0081(11) 0.0004(10) -0.0359(11)
C29 0.0594(16) 0.0503(15) 0.0531(17) -0.0069(11) 0.0036(11) -0.0169(10)
C30 0.0419(15) 0.092(2) 0.064(2) -0.0289(16) 0.0086(12) 0.0062(12)
O2 0.0665(12) 0.0558(10) 0.0323(11) -0.0101(7) 0.0022(7) -0.0246(8)
O3 0.0418(9) 0.0337(8) 0.0458(10) -0.0096(6) -0.0021(6) -0.0090(5)
O6 0.0350(9) 0.0548(10) 0.0640(12) -0.0206(8) 0.0163(7) -0.0177(6)
O8 0.0521(11) 0.0531(10) 0.0528(12) -0.0035(7) 0.0055(7) -0.0256(7)
N100 0.0373(10) 0.0431(10) 0.0343(11) -0.0103(7) 0.0048(7) -0.0082(7)
C105 0.0420(12) 0.0458(11) 0.0385(13) -0.0123(9) 0.0070(8) -0.0154(8)
C102 0.0298(10) 0.0353(10) 0.0498(14) -0.0081(8) 0.0011(8) -0.0068(7)
C100 0.0435(12) 0.0457(12) 0.0355(14) -0.0132(9) 0.0051(8) -0.0205(8)
C103 0.0300(10) 0.0376(10) 0.0359(12) -0.0141(8) 0.0035(7) -0.0072(7)
C101 0.0277(10) 0.0335(10) 0.0382(12) -0.0110(7) 0.0012(7) -0.0058(6)
C104 0.0326(11) 0.0431(11) 0.0408(13) -0.0151(9) 0.0038(8) -0.0095(7)
C1 0.0266(10) 0.0330(10) 0.0371(13) -0.0092(8) -0.0010(7) -0.0056(6)
C2 0.0350(11) 0.0344(10) 0.0379(12) -0.0124(8) 0.0015(7) -0.0055(7)
C9 0.0391(12) 0.0413(12) 0.0375(15) -0.0046(9) -0.0031(8) -0.0011(8)
C10 0.0477(15) 0.0730(17) 0.0486(16) -0.0306(12) 0.0135(10) -0.0181(11)
C12 0.0317(11) 0.0358(10) 0.0379(12) -0.0110(8) 0.0040(7) -0.0064(7)
C14 0.0290(11) 0.0453(13) 0.0496(15) -0.0157(10) -0.0004(8) -0.0045(7)
C15 0.0335(12) 0.0402(12) 0.0437(15) -0.0172(9) 0.0015(8) -0.0087(8)
C16 0.0340(12) 0.0606(14) 0.0582(16) -0.0232(11) 0.0086(9) -0.0203(9)
C17 0.0469(14) 0.0459(13) 0.0660(18) -0.0230(11) 0.0002(10) -0.0172(9)
C18 0.0332(12) 0.0305(11) 0.0414(13) -0.0055(8) 0.0004(8) -0.0037(7)
C20 0.0508(14) 0.0333(12) 0.0539(17) -0.0129(11) 0.0041(10) -0.0145(8)
C21 0.0316(12) 0.0621(15) 0.0654(18) -0.0203(11) -0.0009(9) -0.0089(9)
C24 0.0419(13) 0.0451(13) 0.0597(18) -0.0222(11) -0.0038(9) -0.0138(8)
C26 0.0407(13) 0.0409(13) 0.0490(17) -0.0156(11) -0.0056(9) -0.0097(8)
C27 0.0350(12) 0.0485(14) 0.0613(18) -0.0170(12) -0.0050(9) -0.0145(8)
C31 0.061(2) 0.0523(18) 0.059(2) -0.0108(13) 0.0105(14) -0.0326(14)

loop_
_atom_type_symbol
_atom_type_description
_atom_type_scat_dispersion_real
_atom_type_scat_dispersion_imag
_atom_type_scat_source
C C 0.0181 0.0091 'International Tables Vol C Tables 4.2.6.8 and 6.1.1.4'
H H 0.0000 0.0000 'International Tables Vol C Tables 4.2.6.8 and 6.1.1.4'
N N 0.0311 0.0180 'International Tables Vol C Tables 4.2.6.8 and 6.1.1.4'
O O 0.0492 0.0322 'International Tables Vol C Tables 4.2.6.8 and 6.1.1.4'

loop_
_geom_angle_atom_site_label_1
_geom_angle_atom_site_label_2
_geom_angle_atom_site_label_3
_geom_angle
C106 O1 C23 117.89(19)
C6 O5 C13 106.24(17)
C19 N113 C112 120.03(19)
C19 N113 C8 124.4(2)
C112 N113 C8 115.53(15)
C112 C111 C109 112.13(18)
C111 C109 C5 110.82(17)
C111 C109 C108 112.49(15)
C5 C109 C108 104.34(13)
C111 C109 C110 106.93(14)
C5 C109 C110 110.49(15)
C108 C109 C110 111.85(15)
O1 C106 C4 124.73(16)
O1 C106 C107 114.55(18)
C4 C106 C107 120.70(19)
C108 C107 C106 121.17(19)
C107 C108 C3 117.96(16)
C107 C108 C109 119.44(16)
C3 C108 C109 122.15(17)
N113 C112 C111 109.64(18)
C7 C110 C8 109.94(15)
C7 C110 C109 113.41(16)
C8 C110 C109 115.22(15)
C11 C3 C108 120.7(2)
C106 C4 C11 118.47(17)
C25 C5 C109 114.33(17)
C22 C6 O5 110.08(19)
C22 C6 C8 133.8(2)
O5 C6 C8 115.98(18)
O4 C7 C28 121.67(19)
O4 C7 C110 120.4(2)
C28 C7 C110 117.65(17)
N113 C8 C6 110.23(17)
N113 C8 C110 111.12(17)
C6 C8 C110 114.42(15)
C4 C11 C3 120.98(19)
C29 C13 O5 110.6(2)
O7 C19 N113 121.0(2)
O7 C19 C30 121.1(2)
N113 C19 C30 117.9(2)
C6 C22 C29 106.3(2)
C28 C25 C5 108.81(19)
C7 C28 C25 113.83(18)
C13 C29 C22 106.8(2)
C20 O3 C2 106.14(17)
C105 O8 C31 117.1(2)
C100 N100 C12 123.09(16)
C100 N100 C9 118.44(18)
C12 N100 C9 118.21(15)
O8 C105 C16 124.49(17)
O8 C105 C104 115.22(18)
C16 C105 C104 120.29(19)
O6 C102 C27 122.40(18)
O6 C102 C1 121.87(18)
C27 C102 C1 115.71(16)
O2 C100 N100 121.35(19)
O2 C100 C10 120.24(18)
N100 C100 C10 118.41(19)
C104 C103 C14 117.30(17)
C104 C103 C101 120.80(16)
C14 C103 C101 121.81(17)
C18 C101 C103 112.41(16)
C18 C101 C15 110.97(15)
C103 C101 C15 106.02(14)
C18 C101 C1 105.48(14)
C103 C101 C1 112.47(13)
C15 C101 C1 109.56(15)
C105 C104 C103 121.58(18)
C102 C1 C12 109.32(15)
C102 C1 C101 110.30(13)
C12 C1 C101 114.09(15)
C26 C2 O3 109.81(17)
C26 C2 C12 134.17(19)
O3 C2 C12 116.00(16)
N100 C9 C18 111.04(17)
N100 C12 C2 110.22(16)
N100 C12 C1 111.60(14)
C2 C12 C1 112.96(15)
C21 C14 C103 120.7(2)
C24 C15 C101 113.94(16)
C21 C16 C105 118.64(18)
C20 C17 C26 106.1(2)
C9 C18 C101 112.69(15)
C17 C20 O3 110.8(2)
C16 C21 C14 121.3(2)
C15 C24 C27 110.52(16)
C2 C26 C17 107.2(2)
C102 C27 C24 110.88(18)

loop_
_geom_bond_atom_site_label_1
_geom_bond_atom_site_label_2
_geom_bond_distance
O1 C106 1.376(3)
O1 C23 1.421(2)
O4 C7 1.217(3)
O5 C6 1.363(2)
O5 C13 1.376(3)
O7 C19 1.230(3)
N113 C19 1.362(3)
N113 C112 1.456(3)
N113 C8 1.474(3)
C111 C112 1.523(3)
C111 C109 1.535(3)
C109 C5 1.544(3)
C109 C108 1.547(2)
C109 C110 1.558(3)
C106 C4 1.383(3)
C106 C107 1.389(2)
C107 C108 1.390(3)
C108 C3 1.394(3)
C110 C7 1.537(2)
C110 C8 1.544(3)
C3 C11 1.388(3)
C4 C11 1.390(3)
C5 C25 1.524(2)
C6 C22 1.353(3)
C6 C8 1.493(3)
C7 C28 1.492(4)
C13 C29 1.329(4)
C19 C30 1.496(4)
C22 C29 1.427(3)
C25 C28 1.525(4)
O2 C100 1.227(3)
O3 C20 1.375(2)
O3 C2 1.371(2)
O6 C102 1.212(2)
O8 C105 1.369(3)
O8 C31 1.421(3)
N100 C100 1.360(3)
N100 C12 1.457(3)
N100 C9 1.460(2)
C105 C16 1.383(3)
C105 C104 1.391(3)
C102 C27 1.499(3)
C102 C1 1.536(2)
C100 C10 1.504(3)
C103 C104 1.393(3)
C103 C14 1.400(3)
C103 C101 1.537(2)
C101 C18 1.532(3)
C101 C15 1.551(3)
C101 C1 1.563(2)
C1 C12 1.545(3)
C2 C26 1.346(3)
C2 C12 1.500(2)
C9 C18 1.523(3)
C14 C21 1.386(3)
C15 C24 1.526(3)
C16 C21 1.383(3)
C17 C20 1.339(4)
C17 C26 1.426(3)
C24 C27 1.534(3)

loop_
_geom_torsion_atom_site_label_1
_geom_torsion_atom_site_label_2
_geom_torsion_atom_site_label_3
_geom_torsion_atom_site_label_4
_geom_torsion
C112 C111 C109 C5 -176.69(16)
C112 C111 C109 C108 66.9(2)
C112 C111 C109 C110 -56.2(2)
C23 O1 C106 C4 -3.4(3)
C23 O1 C106 C107 178.37(18)
O1 C106 C107 C108 -179.79(15)
C4 C106 C107 C108 1.9(3)
C106 C107 C108 C3 -2.0(3)
C106 C107 C108 C109 -174.49(15)
C111 C109 C108 C107 -166.05(16)
C5 C109 C108 C107 73.8(2)
C110 C109 C108 C107 -45.7(2)
C111 C109 C108 C3 21.7(2)
C5 C109 C108 C3 -98.44(19)
C110 C109 C108 C3 142.11(17)
C19 N113 C112 C111 121.3(2)
C8 N113 C112 C111 -57.4(2)
C109 C111 C112 N113 60.9(2)
C111 C109 C110 C7 -78.19(19)
C5 C109 C110 C7 42.5(2)
C108 C109 C110 C7 158.25(15)
C111 C109 C110 C8 49.7(2)
C5 C109 C110 C8 170.43(15)
C108 C109 C110 C8 -73.82(19)
C107 C108 C3 C11 0.4(3)
C109 C108 C3 C11 172.75(16)
O1 C106 C4 C11 -178.38(16)
C107 C106 C4 C11 -0.2(3)
C111 C109 C5 C25 63.8(2)
C108 C109 C5 C25 -174.92(18)
C110 C109 C5 C25 -54.6(2)
C13 O5 C6 C22 1.3(2)
C13 O5 C6 C8 177.31(18)
C8 C110 C7 O4 15.8(3)
C109 C110 C7 O4 146.5(2)
C8 C110 C7 C28 -170.59(18)
C109 C110 C7 C28 -40.0(2)
C19 N113 C8 C6 103.6(2)
C112 N113 C8 C6 -77.7(2)
C19 N113 C8 C110 -128.5(2)
C112 N113 C8 C110 50.2(2)
C22 C6 C8 N113 -14.4(3)
O5 C6 C8 N113 170.76(16)
C22 C6 C8 C110 -140.5(2)
O5 C6 C8 C110 44.7(2)
C7 C110 C8 N113 82.9(2)
C109 C110 C8 N113 -46.7(2)
C7 C110 C8 C6 -151.47(18)
C109 C110 C8 C6 78.9(2)
C106 C4 C11 C3 -1.3(3)
C108 C3 C11 C4 1.2(3)
C6 O5 C13 C29 -1.1(3)
C112 N113 C19 O7 -2.2(3)
C8 N113 C19 O7 176.5(2)
C112 N113 C19 C30 177.0(2)
C8 N113 C19 C30 -4.4(4)
O5 C6 C22 C29 -1.0(3)
C8 C6 C22 C29 -176.0(2)
C109 C5 C25 C28 59.1(3)
O4 C7 C28 C25 -141.1(2)
C110 C7 C28 C25 45.4(3)
C5 C25 C28 C7 -52.6(3)
O5 C13 C29 C22 0.6(3)
C6 C22 C29 C13 0.2(3)
C31 O8 C105 C16 -16.8(3)
C31 O8 C105 C104 163.4(2)
C12 N100 C100 O2 -174.60(17)
C9 N100 C100 O2 -0.6(3)
C12 N100 C100 C10 4.9(3)
C9 N100 C100 C10 178.98(18)
C104 C103 C101 C18 -162.76(16)
C14 C103 C101 C18 20.8(2)
C104 C103 C101 C15 75.82(19)
C14 C103 C101 C15 -100.6(2)
C104 C103 C101 C1 -43.9(2)
C14 C103 C101 C1 139.65(17)
O8 C105 C104 C103 -176.48(16)
C16 C105 C104 C103 3.8(3)
C14 C103 C104 C105 -5.2(3)
C101 C103 C104 C105 178.22(16)
O6 C102 C1 C12 2.1(3)
C27 C102 C1 C12 -179.49(16)
O6 C102 C1 C101 128.4(2)
C27 C102 C1 C101 -53.3(2)
C18 C101 C1 C102 -68.63(19)
C103 C101 C1 C102 168.52(16)
C15 C101 C1 C102 50.9(2)
C18 C101 C1 C12 54.87(18)
C103 C101 C1 C12 -68.0(2)
C15 C101 C1 C12 174.37(14)
C20 O3 C2 C26 1.4(2)
C20 O3 C2 C12 -177.55(15)
C100 N100 C9 C18 136.55(17)
C12 N100 C9 C18 -49.1(2)
C100 N100 C12 C2 92.75(19)
C9 N100 C12 C2 -81.3(2)
C100 N100 C12 C1 -140.89(17)
C9 N100 C12 C1 45.1(2)
C26 C2 C12 N100 3.0(3)
O3 C2 C12 N100 -178.35(14)
C26 C2 C12 C1 -122.6(2)
O3 C2 C12 C1 56.1(2)
C102 C1 C12 N100 75.61(18)
C101 C1 C12 N100 -48.41(19)
C102 C1 C12 C2 -159.54(15)
C101 C1 C12 C2 76.43(19)
C104 C103 C14 C21 3.6(3)
C101 C103 C14 C21 -179.82(18)
C18 C101 C15 C24 61.2(2)
C103 C101 C15 C24 -176.50(17)
C1 C101 C15 C24 -54.9(2)
O8 C105 C16 C21 179.64(19)
C104 C105 C16 C21 -0.6(3)
N100 C9 C18 C101 56.7(2)
C103 C101 C18 C9 64.16(19)
C15 C101 C18 C9 -177.30(15)
C1 C101 C18 C9 -58.74(19)
C26 C17 C20 O3 -0.1(2)
C2 O3 C20 C17 -0.8(2)
C105 C16 C21 C14 -0.9(3)
C103 C14 C21 C16 -0.7(3)
C101 C15 C24 C27 56.0(3)
O3 C2 C26 C17 -1.5(2)
C12 C2 C26 C17 177.24(19)
C20 C17 C26 C2 0.9(2)
O6 C102 C27 C24 -127.5(2)
C1 C102 C27 C24 54.2(2)
C15 C24 C27 C102 -53.3(3)
